data_2311793
loop_
_publ_author_name
'Truong, Khai Nghi'
'Merkens, Carina'
'Englert, Ulli'

_publ_section_title
;
 3-(Pyridin-4-yl)acetylacetone: a donor ligand towards mercury(II) halides
 and a versatile linker for complex materials.
;
_journal_coeditor_code BM5094SUP1
_journal_issue 'Pt 5'
_journal_name_full 'Acta crystallographica Section B, Structural science, crystal engineering and materials'
_journal_page_first 981
_journal_page_last 991
_journal_paper_doi 10.1107/S2052520617011118
_journal_volume 73
_journal_year 2017
_chemical_formula_moiety 'C10 H11 Cl2 Hg N O2'
_chemical_formula_sum 'C10 H11 Cl2 Hg N O2'
_chemical_formula_weight 448.69
_chemical_name_common 1a
_space_group_crystal_system monoclinic
_space_group_IT_number 14
_space_group_name_Hall '-P 2ybc'
_space_group_name_H-M_alt 'P 1 21/c 1'
_atom_sites_solution_hydrogens mixed
_audit_creation_method SHELXL-2013
_cell_angle_alpha 90
_cell_angle_beta 118.506(9)
_cell_angle_gamma 90
_cell_formula_units_Z 4
_cell_length_a 7.0762(9)
_cell_length_b 25.9640(17)
_cell_length_c 7.4450(7)
_cell_measurement_reflns_used 2968
_cell_measurement_temperature 100(2)
_cell_measurement_theta_max 28.56
_cell_measurement_theta_min 3.14
_cell_volume 1202.0(2)
_computing_cell_refinement 'SMART (Bruker, 2001)'
_computing_data_collection 'SMART (Bruker, 2001)'
_computing_data_reduction 'SAINT-Plus (Bruker, 2009)'
_computing_molecular_graphics 'PLATON (Spek, 2009)'
_computing_publication_material 'SHELXL2013 (Sheldrick, 2015)'
_computing_structure_refinement 'SHELXL2013 (Sheldrick, 2015)'
_computing_structure_solution 'SHELXS2013 (Sheldrick, 2008)'
_diffrn_ambient_temperature 100(2)
_diffrn_measured_fraction_theta_full 0.907
_diffrn_measured_fraction_theta_max 1.000
_diffrn_measurement_device_type 'CCD area detector'
_diffrn_measurement_method '/w scans'
_diffrn_radiation_monochromator 'multilayer optics'
_diffrn_radiation_source microsource
_diffrn_radiation_type MoK\a
_diffrn_radiation_wavelength 0.71073
_diffrn_reflns_av_R_equivalents 0.0608
_diffrn_reflns_av_unetI/netI 0.0408
_diffrn_reflns_Laue_measured_fraction_full 0.907
_diffrn_reflns_Laue_measured_fraction_max 1.000
_diffrn_reflns_limit_h_max 9
_diffrn_reflns_limit_h_min -9
_diffrn_reflns_limit_k_max 33
_diffrn_reflns_limit_k_min -33
_diffrn_reflns_limit_l_max 9
_diffrn_reflns_limit_l_min -9
_diffrn_reflns_number 15487
_diffrn_reflns_point_group_measured_fraction_full 0.907
_diffrn_reflns_point_group_measured_fraction_max 1.000
_diffrn_reflns_theta_full 28.500
_diffrn_reflns_theta_max 27.498
_diffrn_reflns_theta_min 3.138
_exptl_absorpt_coefficient_mu 13.232
_exptl_absorpt_correction_T_max 0.6196
_exptl_absorpt_correction_T_min 0.1772
_exptl_absorpt_correction_type multi-scan
_exptl_absorpt_process_details SADABS
_exptl_crystal_colour colourless
_exptl_crystal_density_diffrn 2.479
_exptl_crystal_description plate
_exptl_crystal_F_000 832
_exptl_crystal_size_max 0.200
_exptl_crystal_size_mid 0.100
_exptl_crystal_size_min 0.040
_refine_diff_density_max 1.264
_refine_diff_density_min -2.755
_refine_diff_density_rms 0.182
_refine_ls_extinction_method none
_refine_ls_goodness_of_fit_ref 1.070
_refine_ls_hydrogen_treatment mixed
_refine_ls_matrix_type full
_refine_ls_number_parameters 151
_refine_ls_number_reflns 2758
_refine_ls_number_restraints 0
_refine_ls_restrained_S_all 1.070
_refine_ls_R_factor_all 0.0354
_refine_ls_R_factor_gt 0.0292
_refine_ls_shift/su_max 0.001
_refine_ls_shift/su_mean 0.000
_refine_ls_structure_factor_coef Fsqd
_refine_ls_weighting_details
;
 w=1/[\s^2^(Fo^2^)+(0.0112P)^2^+5.7010P]
 where P=(Fo^2^+2Fc^2^)/3
;
_refine_ls_weighting_scheme calc
_refine_ls_wR_factor_gt 0.0596
_refine_ls_wR_factor_ref 0.0619
_reflns_Friedel_coverage 0.000
_reflns_number_gt 2452
_reflns_number_total 2758
_reflns_threshold_expression 'I > 2\s(I)'
_cod_data_source_file bm5094sup1.cif
_cod_data_source_block 1a
_cod_original_sg_symbol_H-M 'P 21/c'
_cod_database_code 2311793
_shelx_space_group_comment
;
The symmetry employed for this shelxl refinement is uniquely defined
by the following loop, which should always be used as a source of
symmetry information in preference to the above space-group names.
They are only intended as comments.
;
_shelx_estimated_absorpt_t_min 0.177
_shelx_estimated_absorpt_t_max 0.620
_shelxl_version_number 2013-2

loop_
_space_group_symop_operation_xyz
'x, y, z'
'-x, y+1/2, -z+1/2'
'-x, -y, -z'
'x, -y-1/2, z-1/2'

loop_
_atom_site_label
_atom_site_type_symbol
_atom_site_fract_x
_atom_site_fract_y
_atom_site_fract_z
_atom_site_U_iso_or_equiv
_atom_site_adp_type
_atom_site_occupancy
_atom_site_site_symmetry_order
_atom_site_calc_flag
_atom_site_refinement_flags_posn
_atom_site_refinement_flags_adp
Hg1 Hg 0.28134(3) 0.00484(2) 0.69523(3) 0.01393(7) Uani 1 1 d . .
Cl1 Cl 0.0707(2) -0.06125(5) 0.3821(2) 0.0150(3) Uani 1 1 d . .
Cl2 Cl 0.3009(2) -0.05003(5) 0.9569(2) 0.0177(3) Uani 1 1 d . .
O1 O 0.5616(6) 0.22787(15) 0.0030(6) 0.0209(9) Uani 1 1 d . .
O2 O 0.1666(7) 0.22447(16) -0.1918(6) 0.0224(9) Uani 1 1 d . .
H2A H 0.307(15) 0.231(4) -0.150(15) 0.07(3) Uiso 1 1 d . .
N1 N 0.3431(7) 0.05981(17) 0.5097(7) 0.0129(9) Uani 1 1 d . .
C1 C 0.7725(9) 0.1826(2) 0.3108(9) 0.0169(12) Uani 1 1 d . .
H1A H 0.8897 0.1951 0.2876 0.025 Uiso 1 1 calc R U
H1B H 0.7827 0.1450 0.3268 0.025 Uiso 1 1 calc R U
H1C H 0.7835 0.1984 0.4350 0.025 Uiso 1 1 calc R U
C2 C 0.5614(9) 0.1965(2) 0.1323(9) 0.0158(11) Uani 1 1 d . .
C3 C 0.3615(9) 0.1751(2) 0.1076(8) 0.0142(11) Uani 1 1 d . .
C4 C 0.1707(9) 0.1912(2) -0.0568(8) 0.0142(11) Uani 1 1 d . .
C5 C -0.0487(9) 0.1744(2) -0.0961(9) 0.0195(12) Uani 1 1 d . .
H5A H -0.1394 0.2047 -0.1177 0.029 Uiso 1 1 calc R U
H5B H -0.0363 0.1549 0.0218 0.029 Uiso 1 1 calc R U
H5C H -0.1137 0.1525 -0.2181 0.029 Uiso 1 1 calc R U
C6 C 0.3601(8) 0.1354(2) 0.2501(8) 0.0140(11) Uani 1 1 d . .
C7 C 0.2858(9) 0.0859(2) 0.1805(9) 0.0167(11) Uani 1 1 d . .
H7 H 0.2387 0.0773 0.0415 0.020 Uiso 1 1 calc R U
C8 C 0.2800(8) 0.0490(2) 0.3125(8) 0.0144(11) Uani 1 1 d . .
H8 H 0.2302 0.0154 0.2624 0.017 Uiso 1 1 calc R U
C9 C 0.4150(9) 0.1078(2) 0.5790(8) 0.0161(11) Uani 1 1 d . .
H9 H 0.4598 0.1156 0.7182 0.019 Uiso 1 1 calc R U
C10 C 0.4257(9) 0.1456(2) 0.4553(9) 0.0157(11) Uani 1 1 d . .
H10 H 0.4780 0.1788 0.5099 0.019 Uiso 1 1 calc R U

loop_
_atom_site_aniso_label
_atom_site_aniso_U_11
_atom_site_aniso_U_22
_atom_site_aniso_U_33
_atom_site_aniso_U_23
_atom_site_aniso_U_13
_atom_site_aniso_U_12
Hg1 0.01509(11) 0.01440(11) 0.01143(11) 0.00235(8) 0.00563(8) -0.00016(8)
Cl1 0.0158(6) 0.0135(6) 0.0143(6) -0.0008(5) 0.0061(5) 0.0005(5)
Cl2 0.0189(7) 0.0193(7) 0.0130(6) 0.0039(5) 0.0062(5) -0.0030(5)
O1 0.019(2) 0.020(2) 0.023(2) 0.0089(17) 0.0098(19) 0.0009(16)
O2 0.023(2) 0.022(2) 0.017(2) 0.0072(17) 0.0057(19) 0.0029(17)
N1 0.012(2) 0.017(2) 0.009(2) 0.0011(17) 0.0044(18) 0.0002(17)
C1 0.017(3) 0.016(3) 0.017(3) 0.005(2) 0.008(2) -0.001(2)
C2 0.018(3) 0.011(2) 0.020(3) -0.002(2) 0.010(2) 0.002(2)
C3 0.016(3) 0.015(3) 0.013(3) -0.001(2) 0.008(2) 0.002(2)
C4 0.020(3) 0.013(3) 0.012(3) -0.003(2) 0.009(2) -0.001(2)
C5 0.014(3) 0.027(3) 0.014(3) 0.004(2) 0.004(2) 0.005(2)
C6 0.011(3) 0.019(3) 0.015(3) 0.001(2) 0.008(2) 0.002(2)
C7 0.018(3) 0.019(3) 0.016(3) 0.000(2) 0.011(2) 0.002(2)
C8 0.014(3) 0.017(3) 0.013(3) -0.005(2) 0.007(2) -0.002(2)
C9 0.017(3) 0.018(3) 0.012(3) -0.002(2) 0.006(2) -0.002(2)
C10 0.015(3) 0.011(3) 0.018(3) 0.001(2) 0.006(2) -0.002(2)

loop_
_atom_type_symbol
_atom_type_description
_atom_type_scat_dispersion_real
_atom_type_scat_dispersion_imag
_atom_type_scat_source
C C 0.0033 0.0016 'International Tables Vol C Tables 4.2.6.8 and 6.1.1.4'
H H 0.0000 0.0000 'International Tables Vol C Tables 4.2.6.8 and 6.1.1.4'
Cl Cl 0.1484 0.1585 'International Tables Vol C Tables 4.2.6.8 and 6.1.1.4'
Hg Hg -2.3894 9.2266 'International Tables Vol C Tables 4.2.6.8 and 6.1.1.4'
N N 0.0061 0.0033 'International Tables Vol C Tables 4.2.6.8 and 6.1.1.4'
O O 0.0106 0.0060 'International Tables Vol C Tables 4.2.6.8 and 6.1.1.4'

loop_
_geom_angle_atom_site_label_1
_geom_angle_atom_site_label_2
_geom_angle_atom_site_label_3
_geom_angle
_geom_angle_site_symmetry_3
N1 Hg1 Cl2 166.02(12) .
N1 Hg1 Cl1 93.68(12) .
Cl2 Hg1 Cl1 96.88(4) .
N1 Hg1 Cl1 87.32(12) 3_556
Cl2 Hg1 Cl1 100.81(5) 3_556
Cl1 Hg1 Cl1 95.03(4) 3_556
Hg1 Cl1 Hg1 84.97(4) 3_556
C8 N1 C9 118.5(5) .
C8 N1 Hg1 119.7(4) .
C9 N1 Hg1 121.1(4) .
O1 C2 C3 120.5(5) .
O1 C2 C1 118.1(5) .
C3 C2 C1 121.4(5) .
C4 C3 C2 118.6(5) .
C4 C3 C6 120.3(5) .
C2 C3 C6 121.0(5) .
O2 C4 C3 122.0(5) .
O2 C4 C5 113.5(5) .
C3 C4 C5 124.5(5) .
C7 C6 C10 116.8(5) .
C7 C6 C3 120.4(5) .
C10 C6 C3 122.7(5) .
C8 C7 C6 120.5(5) .
N1 C8 C7 121.5(5) .
N1 C9 C10 122.3(5) .
C9 C10 C6 120.3(5) .

loop_
_geom_bond_atom_site_label_1
_geom_bond_atom_site_label_2
_geom_bond_distance
_geom_bond_site_symmetry_2
Hg1 N1 2.171(4) .
Hg1 Cl2 2.3636(13) .
Hg1 Cl1 2.6992(13) .
Hg1 Cl1 2.7043(13) 3_556
Cl1 Hg1 2.7043(13) 3_556
O1 C2 1.261(7) .
O2 C4 1.315(7) .
N1 C8 1.344(7) .
N1 C9 1.351(7) .
C1 C2 1.494(8) .
C2 C3 1.447(8) .
C3 C4 1.385(7) .
C3 C6 1.483(7) .
C4 C5 1.501(8) .
C6 C7 1.391(8) .
C6 C10 1.394(8) .
C7 C8 1.387(8) .
C9 C10 1.372(8) .
